data_7117444
loop_
_publ_author_name
'Kim, Sooyeon'
'Fujitsuka, Mamoru'
'Tohnai, Norimitsu'
'Tachikawa, Takashi'
'Hisaki, Ichiro'
'Miyata, Mikiji'
'Majima, Tetsuro'

_publ_section_title
;
 The unprecedented J-aggregate formation of rhodamine moieties induced by
 9-phenylanthracenyl substitution.
;
_journal_issue 58
_journal_name_full 'Chemical communications (Cambridge, England)'
_journal_page_first 11580
_journal_page_last 11583
_journal_paper_doi 10.1039/c5cc03969j
_journal_volume 51
_journal_year 2015
_chemical_formula_moiety 'C39 H37 Cl N2 O5 Si'
_chemical_formula_sum 'C39 H37 Cl N2 O5 Si'
_chemical_formula_weight 677.27
_space_group_crystal_system triclinic
_space_group_IT_number 2
_space_group_name_Hall '-P 1'
_space_group_name_H-M_alt 'P -1'
_symmetry_space_group_name_Hall '-P 1'
_symmetry_space_group_name_H-M 'P -1'
_atom_sites_solution_hydrogens geom
_atom_sites_solution_primary direct
_atom_sites_solution_secondary difmap
_audit_update_record
;
2014-12-08 deposited with the CCDC.
2015-06-10 downloaded from the CCDC.
;
_cell_angle_alpha 94.748(5)
_cell_angle_beta 98.528(5)
_cell_angle_gamma 110.714(5)
_cell_formula_units_Z 2
_cell_length_a 9.8459(5)
_cell_length_b 10.5371(10)
_cell_length_c 19.8151(17)
_cell_measurement_reflns_used 11053
_cell_measurement_temperature 93
_cell_volume 1881.2(3)
_computing_cell_refinement HKL2000
_computing_data_collection DENZO
_computing_data_reduction HKL2000
_computing_molecular_graphics 'CrystalStructure 4.1'
_computing_publication_material 'CrystalStructure 4.1 (Rigaku, 2014)'
_computing_structure_refinement 'SHELXL2013 (Sheldrick, 2008)'
_computing_structure_solution 'Il Milione (Burla, et al., 2007)'
_diffrn_ambient_temperature 93
_diffrn_measured_fraction_theta_full 0.860
_diffrn_measured_fraction_theta_max 0.852
_diffrn_measurement_device_type 'CCD(Q315 ADSI)'
_diffrn_radiation_type synchrotron
_diffrn_radiation_wavelength 0.80000
_diffrn_reflns_av_R_equivalents 0.032
_diffrn_reflns_laue_measured_fraction_full 0.860
_diffrn_reflns_laue_measured_fraction_max 0.852
_diffrn_reflns_limit_h_max 12
_diffrn_reflns_limit_h_min 0
_diffrn_reflns_limit_k_max 12
_diffrn_reflns_limit_k_min -13
_diffrn_reflns_limit_l_max 24
_diffrn_reflns_limit_l_min -24
_diffrn_reflns_number 11053
_diffrn_reflns_point_group_measured_fraction_full 0.860
_diffrn_reflns_point_group_measured_fraction_max 0.852
_diffrn_reflns_theta_full 28.685
_diffrn_reflns_theta_max 29.988
_diffrn_reflns_theta_min 2.351
_diffrn_standards_number 0
_exptl_absorpt_coefficient_mu 0.000
_exptl_absorpt_correction_type none
_exptl_crystal_colour purple
_exptl_crystal_density_diffrn 1.196
_exptl_crystal_density_method 'not measured'
_exptl_crystal_description plate
_exptl_crystal_F_000 712.00
_exptl_crystal_preparation Luminescent
_exptl_crystal_size_max 0.200
_exptl_crystal_size_mid 0.090
_exptl_crystal_size_min 0.020
_refine_diff_density_max 0.60
_refine_diff_density_min -0.59
_refine_ls_extinction_coef 0.08(3)
_refine_ls_extinction_method SHELXL
_refine_ls_goodness_of_fit_ref 1.446
_refine_ls_hydrogen_treatment constr
_refine_ls_number_parameters 440
_refine_ls_number_reflns 6548
_refine_ls_number_restraints 0
_refine_ls_R_factor_all 0.1156
_refine_ls_R_factor_gt 0.0958
_refine_ls_shift/su_max 0.000
_refine_ls_structure_factor_coef Fsqd
_refine_ls_weighting_details 'w = 1/[\s^2^(Fo^2^)+(0.2000P)^2^+0.0000P] where P=(Fo^2^+2Fc^2^)/3'
_refine_ls_weighting_scheme calc
_refine_ls_wR_factor_gt 0.3126
_refine_ls_wR_factor_ref 0.3422
_reflns_number_gt 5076
_reflns_number_total 6548
_reflns_threshold_expression F^2^>2.0\s(F^2^)
_cod_data_source_file c5cc03969j2.cif
_cod_data_source_block Template
_cod_database_code 7117444
_shelxl_res_file
;
TITL Template
CELL  0.80000 9.84590 10.53710 19.81510 94.74800 98.52760 110.71410
ZERR  2 0.00050 0.00100 0.00170 0.00450 0.00540 0.00520
LATT 1
SFAC C H N SI O CL
UNIT 78 74 4 2 10 2
L.S. 50
FMAP 2
PLAN -20
WPDB -2
HTAB
BOND $H
CONF
LIST 4
TEMP -180.0
ACTA
SIZE 0.200 0.090 0.020
WGHT    0.200000
EXTI    0.082887
FVAR       3.07428
CL1   6    0.307094    0.764031   -0.013390    11.00000    0.09095    0.11461 =
         0.11567    0.00860    0.01693    0.02369
SI1   4    0.082799    0.659744    0.167816    11.00000    0.04729    0.06081 =
         0.04756    0.00948    0.00974    0.01202
O1    5   -0.254647    0.746955    0.489037    11.00000    0.46003    0.47207 =
         0.13778   -0.01725    0.05365    0.35151
O2    5    0.071612    0.900827   -0.061471    11.00000    0.10434    0.11834 =
         0.08953    0.00214    0.03554    0.00932
O3    5    0.403641    1.077901    0.054000    11.00000    0.12084    0.10549 =
         0.08458    0.00503    0.01300    0.03554
O4    5    0.660321    1.526887    0.013140    11.00000    0.07059    0.13791 =
         0.07404    0.03077    0.01381    0.01379
O5    5    0.794418    1.797496   -0.024887    11.00000    0.07449    0.15890 =
         0.12536    0.05019    0.00843    0.02847
N1    3   -0.446112    0.488533    0.227536    11.00000    0.04980    0.06006 =
         0.06478    0.01474    0.01260    0.01421
N2    3    0.658815    0.853466    0.203143    11.00000    0.04464    0.06058 =
         0.08019    0.01246    0.01589    0.01423
C1    1   -0.045968    0.619251    0.231160    11.00000    0.05136    0.05522 =
         0.05047    0.01002    0.00643    0.01637
C2    1   -0.195424    0.564807    0.207017    11.00000    0.04924    0.05821 =
         0.05282    0.01132    0.01004    0.01603
AFIX  43
H2    2   -0.230804    0.543829    0.158584    11.00000   -1.20000
AFIX   0
C3    1   -0.299927    0.538377    0.251589    11.00000    0.04856    0.05107 =
         0.05908    0.01248    0.00956    0.01440
C4    1   -0.242443    0.571703    0.323597    11.00000    0.05198    0.07205 =
         0.05813    0.01952    0.01639    0.02004
AFIX  43
H4    2   -0.308484    0.556768    0.355135    11.00000   -1.20000
AFIX   0
C5    1   -0.093718    0.624842    0.348017    11.00000    0.05830    0.07236 =
         0.05034    0.01643    0.01258    0.02056
AFIX  43
H5    2   -0.059437    0.645097    0.396533    11.00000   -1.20000
AFIX   0
C6    1    0.012731    0.651474    0.304431    11.00000    0.05539    0.05723 =
         0.04882    0.01261    0.01151    0.01815
C7    1    0.165477    0.705872    0.333696    11.00000    0.04976    0.05497 =
         0.05100    0.00895    0.00565    0.01762
C8    1    0.287060    0.743744    0.298769    11.00000    0.04673    0.05438 =
         0.05238    0.00605    0.00449    0.01502
C9    1    0.434193    0.798173    0.337066    11.00000    0.05251    0.06086 =
         0.05794    0.00600    0.00460    0.01416
AFIX  43
H9    2    0.448783    0.810610    0.386004    11.00000   -1.20000
AFIX   0
C10   1    0.555737    0.833465    0.306700    11.00000    0.04517    0.06086 =
         0.07110    0.00934    0.00683    0.01216
AFIX  43
H10   2    0.652007    0.867628    0.334505    11.00000   -1.20000
AFIX   0
C11   1    0.538502    0.819196    0.233638    11.00000    0.04724    0.04964 =
         0.06990    0.01125    0.01198    0.01393
C12   1    0.393490    0.767989    0.194650    11.00000    0.05233    0.05828 =
         0.05697    0.01175    0.01238    0.01521
AFIX  43
H12   2    0.380337    0.759554    0.145788    11.00000   -1.20000
AFIX   0
C13   1    0.268546    0.729208    0.224908    11.00000    0.04816    0.05597 =
         0.05669    0.01290    0.01190    0.01635
C14   1    0.063031    0.507383    0.107167    11.00000    0.06874    0.07149 =
         0.06325    0.00507    0.02044    0.01124
AFIX 137
H14A  2    0.134556    0.534689    0.076504    11.00000   -1.20000
H14B  2   -0.037460    0.468742    0.079644    11.00000   -1.20000
H14C  2    0.081567    0.438326    0.133354    11.00000   -1.20000
AFIX   0
C15   1    0.050308    0.791822    0.117368    11.00000    0.05268    0.08582 =
         0.05731    0.01962    0.00828    0.01874
AFIX 137
H15A  2    0.115064    0.810587    0.083347    11.00000   -1.20000
H15B  2    0.072003    0.876415    0.148721    11.00000   -1.20000
H15C  2   -0.053191    0.757760    0.093566    11.00000   -1.20000
AFIX   0
C16   1   -0.508111    0.447955    0.153998    11.00000    0.05090    0.08408 =
         0.06848    0.01017   -0.00059    0.01202
AFIX 137
H16A  2   -0.475672    0.376543    0.135590    11.00000   -1.20000
H16B  2   -0.473979    0.527702    0.129939    11.00000   -1.20000
H16C  2   -0.616342    0.412352    0.147053    11.00000   -1.20000
AFIX   0
C17   1   -0.553995    0.466823    0.272717    11.00000    0.04808    0.06396 =
         0.07660    0.01606    0.01729    0.01390
AFIX 137
H17A  2   -0.530259    0.551526    0.304346    11.00000   -1.20000
H17B  2   -0.551054    0.393165    0.299328    11.00000   -1.20000
H17C  2   -0.653178    0.441186    0.244844    11.00000   -1.20000
AFIX   0
C18   1    0.646336    0.849200    0.128953    11.00000    0.06506    0.09189 =
         0.08187    0.02557    0.02887    0.02371
AFIX 137
H18A  2    0.601387    0.913837    0.113558    11.00000   -1.20000
H18B  2    0.584265    0.756261    0.105951    11.00000   -1.20000
H18C  2    0.744939    0.874624    0.117296    11.00000   -1.20000
AFIX   0
C19   1    0.806862    0.904739    0.243807    11.00000    0.05363    0.06351 =
         0.09509    0.01088    0.01662    0.01545
AFIX 137
H19A  2    0.820636    0.834157    0.270229    11.00000   -1.20000
H19B  2    0.821489    0.986824    0.275595    11.00000   -1.20000
H19C  2    0.878859    0.928008    0.213173    11.00000   -1.20000
AFIX   0
C20   1    0.205732    0.726242    0.411339    11.00000    0.05184    0.05932 =
         0.04881    0.00897    0.00579    0.01846
C21   1    0.227851    0.849065    0.450669    11.00000    0.16334    0.06516 =
         0.05438    0.01345    0.00757    0.05185
AFIX  43
H21   2    0.219218    0.923095    0.428436    11.00000   -1.20000
AFIX   0
C22   1    0.262359    0.865666    0.521905    11.00000    0.16168    0.06439 =
         0.05562    0.00916    0.01121    0.05271
AFIX  43
H22   2    0.276976    0.951234    0.547546    11.00000   -1.20000
AFIX   0
C23   1    0.275972    0.762958    0.556313    11.00000    0.05269    0.05945 =
         0.05441    0.01120    0.00647    0.01988
C24   1    0.253978    0.640788    0.517688    11.00000    0.13839    0.05977 =
         0.05364    0.00825   -0.00738    0.03683
AFIX  43
H24   2    0.263665    0.567503    0.540281    11.00000   -1.20000
AFIX   0
C25   1    0.217520    0.622019    0.445593    11.00000    0.14021    0.06227 =
         0.05674    0.00384   -0.00853    0.04071
AFIX  43
H25   2    0.200735    0.535696    0.420111    11.00000   -1.20000
AFIX   0
C26   1    0.315148    0.782409    0.633327    11.00000    0.05764    0.05148 =
         0.05323    0.00855    0.00501    0.01808
C27   1    0.205168    0.761952    0.673021    11.00000    0.05004    0.04958 =
         0.05600    0.00888    0.00457    0.01494
C28   1    0.051017    0.719899    0.642414    11.00000    0.05304    0.06251 =
         0.06352    0.00789    0.00110    0.01902
AFIX  43
H28   2    0.021886    0.706650    0.593652    11.00000   -1.20000
AFIX   0
C29   1   -0.052874    0.699048    0.682511    11.00000    0.05721    0.06290 =
         0.08050    0.00936    0.01169    0.02229
AFIX  43
H29   2   -0.153850    0.672028    0.661267    11.00000   -1.20000
AFIX   0
C30   1   -0.014741    0.716437    0.754583    11.00000    0.05711    0.06725 =
         0.07733    0.01183    0.01830    0.01845
AFIX  43
H30   2   -0.089854    0.700557    0.781456    11.00000   -1.20000
AFIX   0
C31   1    0.128603    0.755767    0.786232    11.00000    0.06761    0.06859 =
         0.06089    0.01409    0.01755    0.02862
AFIX  43
H31   2    0.152975    0.766392    0.835116    11.00000   -1.20000
AFIX   0
C32   1    0.244169    0.781572    0.746548    11.00000    0.05592    0.05324 =
         0.05592    0.01088    0.00624    0.01863
C33   1    0.391664    0.826158    0.778540    11.00000    0.06401    0.06135 =
         0.05154    0.00920    0.00447    0.02358
AFIX  43
H33   2    0.417019    0.840870    0.827474    11.00000   -1.20000
AFIX   0
C34   1    0.502428    0.849493    0.740013    11.00000    0.05685    0.05031 =
         0.05661    0.00654    0.00038    0.01711
C35   1    0.653253    0.895853    0.772807    11.00000    0.05848    0.06150 =
         0.07006    0.00437   -0.00481    0.01663
AFIX  43
H35   2    0.678405    0.914062    0.821735    11.00000   -1.20000
AFIX   0
C36   1    0.762234    0.914674    0.735631    11.00000    0.05640    0.06393 =
         0.08632    0.00993    0.00130    0.01522
AFIX  43
H36   2    0.862665    0.945871    0.758391    11.00000   -1.20000
AFIX   0
C37   1    0.725164    0.887425    0.662457    11.00000    0.05861    0.06508 =
         0.08775    0.02047    0.01869    0.02054
AFIX  43
H37   2    0.801400    0.898341    0.636576    11.00000   -1.20000
AFIX   0
C38   1    0.581318    0.845654    0.628536    11.00000    0.05992    0.05888 =
         0.07037    0.01733    0.01278    0.01946
AFIX  43
H38   2    0.559109    0.830125    0.579543    11.00000   -1.20000
AFIX   0
C39   1    0.464851    0.825400    0.666449    11.00000    0.05111    0.05317 =
         0.05910    0.01143    0.00476    0.01748
HKLF 4
 
REM  Template
REM R1 =  0.0958 for    5076 Fo > 4sig(Fo)  and  0.1156 for all    6548 data
REM    440 parameters refined using      0 restraints
 
END  
     
WGHT      0.2000      0.0000 

REM No hydrogen bonds found for HTAB generation

REM Highest difference peak  0.596,  deepest hole -0.590,  1-sigma level  0.067
Q1    1   0.4950  0.5211  0.4494  11.00000  0.05    0.60
Q2    1   0.9522  0.9777  0.4317  11.00000  0.05    0.51
Q3    1   0.1532  0.8586 -0.0443  11.00000  0.05    0.47
Q4    1   0.6705  0.9049 -0.0348  11.00000  0.05    0.39
Q5    1   0.8281  1.7527 -0.0632  11.00000  0.05    0.37
Q6    1   0.6684  1.4618  0.0071  11.00000  0.05    0.36
Q7    1   0.7146  1.5781  0.0152  11.00000  0.05    0.34
Q8    1   0.1416  0.7336  0.6591  11.00000  0.05    0.32
Q9    1   0.5960  1.5219  0.0117  11.00000  0.05    0.30
Q10   1   0.0190  0.7245  0.1516  11.00000  0.05    0.29
Q11   1   0.5141  0.8725 -0.0383  11.00000  0.05    0.27
Q12   1   0.1109  1.0039 -0.0373  11.00000  0.05    0.26
Q13   1   0.3923  0.9778  0.0424  11.00000  0.05    0.26
Q14   1   0.1366  0.5937  0.1736  11.00000  0.05    0.21
Q15   1   0.7617  1.6946 -0.0292  11.00000  0.05    0.21
Q16   1   0.3245  0.7604  0.2175  11.00000  0.05    0.20
Q17   1   0.4946  0.8397  0.7051  11.00000  0.05    0.20
Q18   1  -0.4672  0.2454  0.1655  11.00000  0.05    0.20
Q19   1   0.0440  0.7609  0.7689  11.00000  0.05    0.19
Q20   1  -0.6296  0.5182  0.2642  11.00000  0.05    0.19
;

loop_
_symmetry_equiv_pos_site_id
_space_group_symop_operation_xyz
1 +X,+Y,+Z
2 -X,-Y,-Z

loop_
_atom_site_label
_atom_site_type_symbol
_atom_site_fract_x
_atom_site_fract_y
_atom_site_fract_z
_atom_site_U_iso_or_equiv
_atom_site_adp_type
_atom_site_occupancy
_atom_site_site_symmetry_multiplicity
_atom_site_calc_flag
_atom_site_refinement_flags
Cl1 Cl 0.30709(19) 0.76403(18) -0.01339(9) 0.1119(6) Uani 1 2 d .
Si1 Si 0.08280(11) 0.65974(10) 0.16782(5) 0.0539(4) Uani 1 2 d .
O1 O -0.2546(16) 0.7470(15) 0.4890(4) 0.311(8) Uani 1 2 d .
O2 O 0.0716(5) 0.9008(5) -0.0615(2) 0.1119(14) Uani 1 2 d .
O3 O 0.4036(5) 1.0779(4) 0.0540(2) 0.1067(12) Uani 1 2 d .
O4 O 0.6603(4) 1.5269(4) 0.01314(18) 0.1002(12) Uani 1 2 d .
O5 O 0.7944(5) 1.7975(5) -0.0249(3) 0.1231(15) Uani 1 2 d .
N1 N -0.4461(4) 0.4885(3) 0.22754(16) 0.0594(8) Uani 1 2 d .
N2 N 0.6588(4) 0.8535(3) 0.20314(18) 0.0627(8) Uani 1 2 d .
C1 C -0.0460(4) 0.6192(3) 0.23116(17) 0.0535(8) Uani 1 2 d .
C2 C -0.1954(4) 0.5648(3) 0.20702(18) 0.0543(8) Uani 1 2 d .
C3 C -0.2999(4) 0.5384(3) 0.25159(18) 0.0538(8) Uani 1 2 d .
C4 C -0.2424(4) 0.5717(4) 0.32360(19) 0.0603(9) Uani 1 2 d .
C5 C -0.0937(4) 0.6248(4) 0.34802(18) 0.0607(9) Uani 1 2 d .
C6 C 0.0127(4) 0.6515(4) 0.30443(17) 0.0541(8) Uani 1 2 d .
C7 C 0.1655(4) 0.7059(3) 0.33370(17) 0.0528(8) Uani 1 2 d .
C8 C 0.2871(4) 0.7437(3) 0.29877(17) 0.0529(8) Uani 1 2 d .
C9 C 0.4342(4) 0.7982(4) 0.33707(19) 0.0598(9) Uani 1 2 d .
C10 C 0.5557(4) 0.8335(4) 0.3067(2) 0.0616(9) Uani 1 2 d .
C11 C 0.5385(4) 0.8192(3) 0.2336(2) 0.0565(8) Uani 1 2 d .
C12 C 0.3935(4) 0.7680(4) 0.19465(18) 0.0569(8) Uani 1 2 d .
C13 C 0.2686(4) 0.7292(4) 0.22491(18) 0.0539(8) Uani 1 2 d .
C14 C 0.0630(5) 0.5074(4) 0.1072(2) 0.0714(11) Uani 1 2 d .
C15 C 0.0503(5) 0.7918(5) 0.1174(2) 0.0669(10) Uani 1 2 d .
C16 C -0.5081(5) 0.4480(5) 0.1540(2) 0.0728(11) Uani 1 2 d .
C17 C -0.5540(5) 0.4668(4) 0.2727(2) 0.0638(9) Uani 1 2 d .
C18 C 0.6463(5) 0.8492(5) 0.1290(3) 0.0787(12) Uani 1 2 d .
C19 C 0.8069(5) 0.9047(4) 0.2438(3) 0.0723(11) Uani 1 2 d .
C20 C 0.2057(4) 0.7262(4) 0.41134(17) 0.0543(8) Uani 1 2 d .
C21 C 0.2279(8) 0.8491(5) 0.4507(2) 0.0928(17) Uani 1 2 d .
C22 C 0.2624(7) 0.8657(5) 0.5219(2) 0.0919(17) Uani 1 2 d .
C23 C 0.2760(4) 0.7630(4) 0.55631(18) 0.0560(8) Uani 1 2 d .
C24 C 0.2540(7) 0.6408(4) 0.5177(2) 0.0867(15) Uani 1 2 d .
C25 C 0.2175(7) 0.6220(5) 0.4456(2) 0.0888(16) Uani 1 2 d .
C26 C 0.3151(4) 0.7824(3) 0.63333(17) 0.0553(8) Uani 1 2 d .
C27 C 0.2052(4) 0.7620(3) 0.67302(18) 0.0534(8) Uani 1 2 d .
C28 C 0.0510(4) 0.7199(4) 0.6424(2) 0.0615(9) Uani 1 2 d .
C29 C -0.0529(5) 0.6990(4) 0.6825(2) 0.0671(10) Uani 1 2 d .
C30 C -0.0147(5) 0.7164(4) 0.7546(2) 0.0678(10) Uani 1 2 d .
C31 C 0.1286(5) 0.7558(4) 0.7862(2) 0.0639(9) Uani 1 2 d .
C32 C 0.2442(4) 0.7816(4) 0.74655(18) 0.0558(8) Uani 1 2 d .
C33 C 0.3917(5) 0.8262(4) 0.77854(18) 0.0595(9) Uani 1 2 d .
C34 C 0.5024(4) 0.8495(3) 0.74001(18) 0.0566(8) Uani 1 2 d .
C35 C 0.6533(5) 0.8959(4) 0.7728(2) 0.0671(10) Uani 1 2 d .
C36 C 0.7622(5) 0.9147(4) 0.7356(3) 0.0723(11) Uani 1 2 d .
C37 C 0.7252(5) 0.8874(4) 0.6625(2) 0.0701(10) Uani 1 2 d .
C38 C 0.5813(5) 0.8457(4) 0.6285(2) 0.0633(9) Uani 1 2 d .
C39 C 0.4648(4) 0.8254(3) 0.66645(18) 0.0554(8) Uani 1 2 d .
H2 H -0.2308 0.54383 0.15858 0.0651 Uiso 1 2 calc R
H4 H -0.30848 0.55677 0.35514 0.0723 Uiso 1 2 calc R
H5 H -0.05944 0.6451 0.39653 0.0728 Uiso 1 2 calc R
H9 H 0.44878 0.81061 0.386 0.0718 Uiso 1 2 calc R
H10 H 0.65201 0.86763 0.33451 0.0739 Uiso 1 2 calc R
H12 H 0.38034 0.75955 0.14579 0.0683 Uiso 1 2 calc R
H14A H 0.13456 0.53469 0.0765 0.0856 Uiso 1 2 calc R
H14B H -0.03746 0.46874 0.07964 0.0856 Uiso 1 2 calc R
H14C H 0.08157 0.43833 0.13335 0.0856 Uiso 1 2 calc R
H15A H 0.11506 0.81059 0.08335 0.0803 Uiso 1 2 calc R
H15B H 0.072 0.87641 0.14872 0.0803 Uiso 1 2 calc R
H15C H -0.05319 0.75776 0.09357 0.0803 Uiso 1 2 calc R
H16A H -0.47567 0.37654 0.13559 0.0874 Uiso 1 2 calc R
H16B H -0.47398 0.5277 0.12994 0.0874 Uiso 1 2 calc R
H16C H -0.61634 0.41235 0.14705 0.0874 Uiso 1 2 calc R
H17A H -0.53026 0.55153 0.30435 0.0766 Uiso 1 2 calc R
H17B H -0.55105 0.39316 0.29933 0.0766 Uiso 1 2 calc R
H17C H -0.65318 0.44119 0.24484 0.0766 Uiso 1 2 calc R
H18A H 0.60139 0.91384 0.11356 0.0944 Uiso 1 2 calc R
H18B H 0.58426 0.75626 0.10595 0.0944 Uiso 1 2 calc R
H18C H 0.74494 0.87462 0.1173 0.0944 Uiso 1 2 calc R
H19A H 0.82064 0.83416 0.27023 0.0867 Uiso 1 2 calc R
H19B H 0.82149 0.98682 0.2756 0.0867 Uiso 1 2 calc R
H19C H 0.87886 0.92801 0.21317 0.0867 Uiso 1 2 calc R
H21 H 0.21922 0.9231 0.42844 0.1114 Uiso 1 2 calc R
H22 H 0.27698 0.95123 0.54755 0.1103 Uiso 1 2 calc R
H24 H 0.26367 0.5675 0.54028 0.1041 Uiso 1 2 calc R
H25 H 0.20073 0.5357 0.42011 0.1066 Uiso 1 2 calc R
H28 H 0.02189 0.70665 0.59365 0.0739 Uiso 1 2 calc R
H29 H -0.15385 0.67203 0.66127 0.0805 Uiso 1 2 calc R
H30 H -0.08985 0.70056 0.78146 0.0814 Uiso 1 2 calc R
H31 H 0.15297 0.76639 0.83512 0.0767 Uiso 1 2 calc R
H33 H 0.41702 0.84087 0.82747 0.0714 Uiso 1 2 calc R
H35 H 0.67841 0.91406 0.82174 0.0805 Uiso 1 2 calc R
H36 H 0.86266 0.94587 0.75839 0.0867 Uiso 1 2 calc R
H37 H 0.8014 0.89834 0.63658 0.0841 Uiso 1 2 calc R
H38 H 0.55911 0.83013 0.57954 0.0759 Uiso 1 2 calc R

loop_
_atom_site_aniso_label
_atom_site_aniso_U_11
_atom_site_aniso_U_22
_atom_site_aniso_U_33
_atom_site_aniso_U_12
_atom_site_aniso_U_13
_atom_site_aniso_U_23
Cl1 0.0910(13) 0.1146(11) 0.1157(12) 0.0237(8) 0.0169(9) 0.0086(9)
Si1 0.0473(7) 0.0608(6) 0.0476(5) 0.0120(4) 0.0097(4) 0.0095(4)
O1 0.460(19) 0.472(18) 0.138(6) 0.352(17) 0.054(8) -0.017(8)
O2 0.104(3) 0.118(3) 0.090(2) 0.009(2) 0.036(2) 0.002(2)
O3 0.121(4) 0.105(3) 0.085(2) 0.036(2) 0.013(2) 0.0050(19)
O4 0.071(3) 0.138(3) 0.074(2) 0.014(2) 0.0138(17) 0.031(2)
O5 0.074(3) 0.159(4) 0.125(3) 0.028(3) 0.008(2) 0.050(3)
N1 0.050(2) 0.0601(16) 0.0648(17) 0.0142(13) 0.0126(14) 0.0147(13)
N2 0.045(2) 0.0606(16) 0.080(2) 0.0142(13) 0.0159(15) 0.0125(14)
C1 0.051(2) 0.0552(17) 0.0505(17) 0.0164(15) 0.0064(14) 0.0100(13)
C2 0.049(2) 0.0582(18) 0.0528(17) 0.0160(15) 0.0100(14) 0.0113(13)
C3 0.049(2) 0.0511(16) 0.0591(18) 0.0144(14) 0.0096(15) 0.0125(13)
C4 0.052(2) 0.072(2) 0.0581(18) 0.0200(17) 0.0164(16) 0.0195(16)
C5 0.058(3) 0.072(2) 0.0503(17) 0.0206(18) 0.0126(16) 0.0164(15)
C6 0.055(2) 0.0572(18) 0.0488(16) 0.0181(15) 0.0115(14) 0.0126(13)
C7 0.050(2) 0.0550(17) 0.0510(17) 0.0176(14) 0.0056(14) 0.0089(13)
C8 0.047(2) 0.0544(17) 0.0524(17) 0.0150(14) 0.0045(14) 0.0060(13)
C9 0.053(2) 0.0609(19) 0.0579(18) 0.0142(16) 0.0046(15) 0.0060(14)
C10 0.045(2) 0.0609(19) 0.071(2) 0.0122(15) 0.0068(16) 0.0093(16)
C11 0.047(2) 0.0496(16) 0.070(2) 0.0139(14) 0.0120(16) 0.0113(14)
C12 0.052(2) 0.0583(18) 0.0570(18) 0.0152(15) 0.0124(15) 0.0118(14)
C13 0.048(2) 0.0560(17) 0.0567(18) 0.0164(14) 0.0119(14) 0.0129(13)
C14 0.069(3) 0.071(2) 0.063(2) 0.0112(19) 0.0204(19) 0.0051(17)
C15 0.053(2) 0.086(3) 0.0573(19) 0.0187(19) 0.0083(16) 0.0196(17)
C16 0.051(3) 0.084(3) 0.068(2) 0.0120(19) -0.0006(18) 0.0102(19)
C17 0.048(2) 0.064(2) 0.077(2) 0.0139(16) 0.0173(17) 0.0161(17)
C18 0.065(3) 0.092(3) 0.082(3) 0.024(2) 0.029(2) 0.026(2)
C19 0.054(3) 0.064(2) 0.095(3) 0.0155(18) 0.017(2) 0.0109(19)
C20 0.052(2) 0.0593(18) 0.0488(17) 0.0185(15) 0.0058(14) 0.0090(13)
C21 0.163(5) 0.065(2) 0.054(2) 0.052(3) 0.008(3) 0.0135(17)
C22 0.162(5) 0.064(2) 0.056(2) 0.053(3) 0.011(3) 0.0092(17)
C23 0.053(2) 0.0595(18) 0.0544(18) 0.0199(15) 0.0065(15) 0.0112(14)
C24 0.138(5) 0.060(2) 0.054(2) 0.037(3) -0.007(2) 0.0083(16)
C25 0.140(5) 0.062(2) 0.057(2) 0.041(3) -0.009(2) 0.0038(17)
C26 0.058(2) 0.0515(17) 0.0532(18) 0.0181(15) 0.0050(15) 0.0086(13)
C27 0.050(2) 0.0496(16) 0.0560(18) 0.0149(14) 0.0046(14) 0.0089(13)
C28 0.053(2) 0.063(2) 0.064(2) 0.0190(17) 0.0011(16) 0.0079(15)
C29 0.057(3) 0.063(2) 0.081(2) 0.0223(18) 0.0117(19) 0.0094(18)
C30 0.057(3) 0.067(2) 0.077(2) 0.0185(18) 0.018(2) 0.0118(18)
C31 0.068(3) 0.069(2) 0.0609(19) 0.0286(19) 0.0176(18) 0.0141(16)
C32 0.056(2) 0.0532(17) 0.0559(18) 0.0186(15) 0.0062(15) 0.0109(13)
C33 0.064(3) 0.0614(19) 0.0515(17) 0.0236(17) 0.0045(16) 0.0092(14)
C34 0.057(2) 0.0503(17) 0.0566(18) 0.0171(15) 0.0004(15) 0.0065(13)
C35 0.058(3) 0.061(2) 0.070(2) 0.0166(17) -0.0048(18) 0.0044(16)
C36 0.056(3) 0.064(2) 0.086(3) 0.0152(18) 0.001(2) 0.0099(19)
C37 0.059(3) 0.065(2) 0.088(3) 0.0205(18) 0.019(2) 0.0205(19)
C38 0.060(3) 0.0589(19) 0.070(2) 0.0195(17) 0.0128(18) 0.0173(16)
C39 0.051(2) 0.0532(17) 0.0591(19) 0.0175(15) 0.0048(15) 0.0114(14)

loop_
_atom_type_symbol
_atom_type_description
_atom_type_scat_dispersion_real
_atom_type_scat_dispersion_imag
_atom_type_scat_source
C C 0.0000 0.0000
;
International Tables for Crystallography
(Vol. C, Tables 4.2.6.8 and 6.1.1.4)
;
H H 0.0000 0.0000
;
International Tables for Crystallography
(Vol. C, Table 6.1.1.4)
;
N N 0.0000 0.0000
;
International Tables for Crystallography
(Vol. C, Tables 4.2.6.8 and 6.1.1.4)
;
Si Si 0.0000 0.0000
;
International Tables for Crystallography
(Vol. C, Tables 4.2.6.8 and 6.1.1.4)
;
O O 0.0000 0.0000
;
International Tables for Crystallography
(Vol. C, Tables 4.2.6.8 and 6.1.1.4)
;
Cl Cl 0.0000 0.0000
;
International Tables for Crystallography
(Vol. C, Tables 4.2.6.8 and 6.1.1.4)
;

loop_
_geom_angle_atom_site_label_1
_geom_angle_atom_site_label_2
_geom_angle_atom_site_label_3
_geom_angle
_geom_angle_publ_flag
C1 Si1 C13 102.71(16) yes
C1 Si1 C14 113.45(17) yes
C1 Si1 C15 109.5(2) yes
C13 Si1 C14 110.7(2) yes
C13 Si1 C15 111.25(16) yes
C14 Si1 C15 109.1(2) yes
C3 N1 C16 121.9(4) yes
C3 N1 C17 122.7(3) yes
C16 N1 C17 115.4(3) yes
C11 N2 C18 122.2(3) yes
C11 N2 C19 121.1(4) yes
C18 N2 C19 116.6(4) yes
Si1 C1 C2 119.2(3) yes
Si1 C1 C6 120.1(3) yes
C2 C1 C6 120.6(4) yes
C1 C2 C3 122.6(3) yes
N1 C3 C2 122.2(3) yes
N1 C3 C4 120.8(4) yes
C2 C3 C4 116.9(3) yes
C3 C4 C5 120.8(4) yes
C4 C5 C6 123.2(3) yes
C1 C6 C5 115.9(3) yes
C1 C6 C7 124.2(4) yes
C5 C6 C7 119.9(3) yes
C6 C7 C8 127.9(3) yes
C6 C7 C20 116.6(3) yes
C8 C7 C20 115.5(3) yes
C7 C8 C9 120.1(3) yes
C7 C8 C13 122.7(3) yes
C9 C8 C13 117.2(3) yes
C8 C9 C10 123.0(3) yes
C9 C10 C11 120.2(3) yes
N2 C11 C10 120.5(3) yes
N2 C11 C12 121.7(4) yes
C10 C11 C12 117.8(4) yes
C11 C12 C13 122.6(3) yes
Si1 C13 C8 122.2(3) yes
Si1 C13 C12 118.6(3) yes
C8 C13 C12 119.2(3) yes
C7 C20 C21 121.5(4) yes
C7 C20 C25 121.0(3) yes
C21 C20 C25 117.5(4) yes
C20 C21 C22 121.0(5) yes
C21 C22 C23 121.9(4) yes
C22 C23 C24 117.5(4) yes
C22 C23 C26 121.5(3) yes
C24 C23 C26 121.0(4) yes
C23 C24 C25 121.2(5) yes
C20 C25 C24 120.9(4) yes
C23 C26 C27 120.5(3) yes
C23 C26 C39 119.9(4) yes
C27 C26 C39 119.6(3) yes
C26 C27 C28 122.3(3) yes
C26 C27 C32 119.9(3) yes
C28 C27 C32 117.8(4) yes
C27 C28 C29 120.6(4) yes
C28 C29 C30 121.5(4) yes
C29 C30 C31 120.5(4) yes
C30 C31 C32 120.7(4) yes
C27 C32 C31 118.9(3) yes
C27 C32 C33 120.0(4) yes
C31 C32 C33 121.1(3) yes
C32 C33 C34 120.8(3) yes
C33 C34 C35 120.8(3) yes
C33 C34 C39 119.8(3) yes
C35 C34 C39 119.4(4) yes
C34 C35 C36 121.3(4) yes
C35 C36 C37 119.6(4) yes
C36 C37 C38 121.2(5) yes
C37 C38 C39 120.3(4) yes
C26 C39 C34 119.8(4) yes
C26 C39 C38 122.0(3) yes
C34 C39 C38 118.3(3) yes
C1 C2 H2 118.703 no
C3 C2 H2 118.707 no
C3 C4 H4 119.594 no
C5 C4 H4 119.590 no
C4 C5 H5 118.390 no
C6 C5 H5 118.387 no
C8 C9 H9 118.516 no
C10 C9 H9 118.511 no
C9 C10 H10 119.899 no
C11 C10 H10 119.914 no
C11 C12 H12 118.684 no
C13 C12 H12 118.688 no
Si1 C14 H14A 109.472 no
Si1 C14 H14B 109.476 no
Si1 C14 H14C 109.474 no
H14A C14 H14B 109.460 no
H14A C14 H14C 109.469 no
H14B C14 H14C 109.476 no
Si1 C15 H15A 109.476 no
Si1 C15 H15B 109.474 no
Si1 C15 H15C 109.471 no
H15A C15 H15B 109.469 no
H15A C15 H15C 109.471 no
H15B C15 H15C 109.466 no
N1 C16 H16A 109.474 no
N1 C16 H16B 109.472 no
N1 C16 H16C 109.476 no
H16A C16 H16B 109.470 no
H16A C16 H16C 109.471 no
H16B C16 H16C 109.465 no
N1 C17 H17A 109.474 no
N1 C17 H17B 109.471 no
N1 C17 H17C 109.466 no
H17A C17 H17B 109.474 no
H17A C17 H17C 109.465 no
H17B C17 H17C 109.477 no
N2 C18 H18A 109.461 no
N2 C18 H18B 109.468 no
N2 C18 H18C 109.467 no
H18A C18 H18B 109.473 no
H18A C18 H18C 109.480 no
H18B C18 H18C 109.479 no
N2 C19 H19A 109.478 no
N2 C19 H19B 109.475 no
N2 C19 H19C 109.464 no
H19A C19 H19B 109.469 no
H19A C19 H19C 109.469 no
H19B C19 H19C 109.473 no
C20 C21 H21 119.526 no
C22 C21 H21 119.514 no
C21 C22 H22 119.068 no
C23 C22 H22 119.039 no
C23 C24 H24 119.386 no
C25 C24 H24 119.372 no
C20 C25 H25 119.549 no
C24 C25 H25 119.544 no
C27 C28 H28 119.685 no
C29 C28 H28 119.685 no
C28 C29 H29 119.255 no
C30 C29 H29 119.243 no
C29 C30 H30 119.781 no
C31 C30 H30 119.765 no
C30 C31 H31 119.665 no
C32 C31 H31 119.665 no
C32 C33 H33 119.579 no
C34 C33 H33 119.571 no
C34 C35 H35 119.369 no
C36 C35 H35 119.358 no
C35 C36 H36 120.213 no
C37 C36 H36 120.217 no
C36 C37 H37 119.418 no
C38 C37 H37 119.423 no
C37 C38 H38 119.845 no
C39 C38 H38 119.843 no

loop_
_geom_bond_atom_site_label_1
_geom_bond_atom_site_label_2
_geom_bond_distance
_geom_bond_publ_flag
Si1 C1 1.882(4) yes
Si1 C13 1.861(3) yes
Si1 C14 1.857(5) yes
Si1 C15 1.868(5) yes
N1 C3 1.340(5) yes
N1 C16 1.459(5) yes
N1 C17 1.458(6) yes
N2 C11 1.358(6) yes
N2 C18 1.453(6) yes
N2 C19 1.445(5) yes
C1 C2 1.368(5) yes
C1 C6 1.445(5) yes
C2 C3 1.423(6) yes
C3 C4 1.420(5) yes
C4 C5 1.363(5) yes
C5 C6 1.423(6) yes
C6 C7 1.415(5) yes
C7 C8 1.423(5) yes
C7 C20 1.508(5) yes
C8 C9 1.420(5) yes
C8 C13 1.436(5) yes
C9 C10 1.367(6) yes
C10 C11 1.421(6) yes
C11 C12 1.409(5) yes
C12 C13 1.394(6) yes
C20 C21 1.383(6) yes
C20 C25 1.368(6) yes
C21 C22 1.383(6) yes
C22 C23 1.361(7) yes
C23 C24 1.371(6) yes
C23 C26 1.496(5) yes
C24 C25 1.400(6) yes
C26 C27 1.398(6) yes
C26 C39 1.414(5) yes
C27 C28 1.440(5) yes
C27 C32 1.429(5) yes
C28 C29 1.355(7) yes
C29 C30 1.401(6) yes
C30 C31 1.356(6) yes
C31 C32 1.438(6) yes
C32 C33 1.388(5) yes
C33 C34 1.386(6) yes
C34 C35 1.419(6) yes
C34 C39 1.428(5) yes
C35 C36 1.357(7) yes
C36 C37 1.420(7) yes
C37 C38 1.371(6) yes
C38 C39 1.426(6) yes
C2 H2 0.950 no
C4 H4 0.950 no
C5 H5 0.950 no
C9 H9 0.950 no
C10 H10 0.950 no
C12 H12 0.950 no
C14 H14A 0.980 no
C14 H14B 0.980 no
C14 H14C 0.980 no
C15 H15A 0.980 no
C15 H15B 0.980 no
C15 H15C 0.980 no
C16 H16A 0.980 no
C16 H16B 0.980 no
C16 H16C 0.980 no
C17 H17A 0.980 no
C17 H17B 0.980 no
C17 H17C 0.980 no
C18 H18A 0.980 no
C18 H18B 0.980 no
C18 H18C 0.980 no
C19 H19A 0.980 no
C19 H19B 0.980 no
C19 H19C 0.980 no
C21 H21 0.950 no
C22 H22 0.950 no
C24 H24 0.950 no
C25 H25 0.950 no
C28 H28 0.950 no
C29 H29 0.950 no
C30 H30 0.950 no
C31 H31 0.950 no
C33 H33 0.950 no
C35 H35 0.950 no
C36 H36 0.950 no
C37 H37 0.950 no
C38 H38 0.950 no

loop_
_geom_contact_atom_site_label_1
_geom_contact_atom_site_label_2
_geom_contact_distance
_geom_contact_publ_flag
_geom_contact_site_symmetry_2
Si1 C7 3.219(3) no .
C1 C4 2.805(6) no .
C1 C8 3.103(5) no .
C2 C5 2.764(5) no .
C2 C15 3.552(5) no .
C2 C16 2.871(6) no .
C3 C6 2.870(5) no .
C4 C17 2.854(6) no .
C5 C20 2.804(5) no .
C5 C21 3.427(6) no .
C5 C25 3.383(7) no .
C6 C13 3.071(6) no .
C6 C21 3.358(5) no .
C6 C25 3.301(6) no .
C8 C11 2.855(6) no .
C8 C21 3.325(6) no .
C8 C25 3.341(6) no .
C9 C12 2.766(5) no .
C9 C20 2.786(6) no .
C9 C21 3.378(8) no .
C9 C25 3.441(6) no .
C10 C13 2.824(5) no .
C10 C19 2.826(7) no .
C12 C14 3.514(5) no .
C12 C15 3.599(6) no .
C12 C18 2.875(7) no .
C20 C23 2.814(5) no .
C21 C24 2.725(7) no .
C22 C25 2.726(7) no .
C22 C27 3.329(6) no .
C22 C28 3.494(7) no .
C22 C38 3.598(8) no .
C22 C39 3.386(7) no .
C23 C28 2.926(6) no .
C23 C38 2.917(5) no .
C24 C27 3.399(6) no .
C24 C38 3.474(6) no .
C24 C39 3.341(5) no .
C26 C33 2.820(5) no .
C27 C30 2.822(6) no .
C27 C34 2.813(5) no .
C28 C31 2.796(6) no .
C29 C32 2.800(6) no .
C32 C39 2.809(6) no .
C34 C37 2.795(7) no .
C35 C38 2.800(6) no .
C36 C39 2.826(6) no .
Cl1 O2 3.209(6) no .
Cl1 O3 3.208(5) no .
Cl1 O3 3.013(5) no 2_675
Cl1 O4 3.193(5) no 2_675
O2 Cl1 3.209(6) no .
O2 O3 3.488(5) no .
O2 O5 2.788(7) no 1_445
O2 O5 3.199(6) no 2_685
O2 C18 3.598(6) no 2_675
O2 C31 3.479(6) no 1_554
O3 Cl1 3.208(5) no .
O3 Cl1 3.013(5) no 2_675
O3 O2 3.488(5) no .
O3 O5 2.732(8) no 2_685
O3 C33 3.481(5) no 2_676
O3 C35 3.562(6) no 2_676
O4 Cl1 3.193(5) no 2_675
O4 O4 2.959(6) no 2_685
O4 O5 2.903(7) no .
O4 C16 3.466(6) no 1_665
O4 C16 3.498(6) no 2_575
O5 O2 2.788(7) no 1_665
O5 O2 3.199(6) no 2_685
O5 O3 2.732(8) no 2_685
O5 O4 2.903(7) no .
O5 C15 3.511(6) no 1_665
O5 C16 3.576(5) no 2_575
N1 C11 3.534(5) no 1_455
N1 C33 3.537(6) no 2_566
N1 C34 3.535(5) no 2_566
N2 C33 3.579(6) no 2_676
C2 C19 3.587(6) no 1_455
C3 C33 3.596(5) no 2_566
C10 C17 3.598(6) no 1_655
C11 N1 3.534(5) no 1_655
C11 C33 3.588(5) no 2_676
C15 O5 3.511(6) no 1_445
C16 O4 3.466(6) no 1_445
C16 O4 3.498(6) no 2_575
C16 O5 3.576(5) no 2_575
C17 C10 3.598(6) no 1_455
C17 C34 3.539(6) no 2_566
C17 C35 3.591(6) no 2_566
C18 O2 3.598(6) no 2_675
C19 C2 3.587(6) no 1_655
C19 C31 3.523(6) no 2_676
C19 C32 3.509(7) no 2_676
C29 C36 3.561(8) no 1_455
C29 C37 3.437(8) no 1_455
C30 C36 3.529(8) no 1_455
C31 O2 3.479(6) no 1_556
C31 C19 3.523(6) no 2_676
C32 C19 3.509(7) no 2_676
C33 O3 3.481(5) no 2_676
C33 N1 3.537(6) no 2_566
C33 N2 3.579(6) no 2_676
C33 C3 3.596(5) no 2_566
C33 C11 3.588(5) no 2_676
C34 N1 3.535(5) no 2_566
C34 C17 3.539(6) no 2_566
C35 O3 3.562(6) no 2_676
C35 C17 3.591(6) no 2_566
C36 C29 3.561(8) no 1_655
C36 C30 3.529(8) no 1_655
C37 C29 3.437(8) no 1_655
Si1 H2 2.8612 no .
Si1 H12 2.8556 no .
N1 H2 2.6111 no .
N1 H4 2.5961 no .
N2 H10 2.6072 no .
N2 H12 2.5997 no .
C1 H5 3.2918 no .
C1 H14B 3.3041 no .
C1 H14C 3.2819 no .
C1 H15B 3.2294 no .
C1 H15C 3.2004 no .
C2 H4 3.2870 no .
C2 H14B 3.4160 no .
C2 H15C 3.2901 no .
C2 H16A 2.8385 no .
C2 H16B 2.8121 no .
C3 H5 3.2687 no .
C3 H16A 2.6962 no .
C3 H16B 2.7117 no .
C3 H16C 3.2348 no .
C3 H17A 2.6752 no .
C3 H17B 2.7580 no .
C3 H17C 3.2378 no .
C4 H2 3.2814 no .
C4 H17A 2.7315 no .
C4 H17B 2.8942 no .
C5 H21 3.5742 no .
C5 H25 3.4997 no .
C6 H2 3.2964 no .
C6 H4 3.2990 no .
C6 H21 3.4061 no .
C6 H25 3.3122 no .
C7 H5 2.6097 no .
C7 H9 2.6169 no .
C7 H21 2.6797 no .
C7 H25 2.6532 no .
C8 H10 3.3002 no .
C8 H12 3.2956 no .
C8 H21 3.3493 no .
C8 H25 3.3867 no .
C9 H21 3.4934 no .
C10 H12 3.2802 no .
C10 H19A 2.8056 no .
C10 H19B 2.7366 no .
C11 H9 3.2684 no .
C11 H18A 2.7262 no .
C11 H18B 2.7049 no .
C11 H18C 3.2496 no .
C11 H19A 2.7095 no .
C11 H19B 2.6763 no .
C11 H19C 3.2359 no .
C12 H10 3.2859 no .
C12 H14A 3.2966 no .
C12 H15A 3.4383 no .
C12 H18A 2.8797 no .
C12 H18B 2.7820 no .
C13 H9 3.2960 no .
C13 H14A 3.2447 no .
C13 H14C 3.1894 no .
C13 H15A 3.3083 no .
C13 H15B 3.1741 no .
C14 H2 3.3392 no .
C14 H12 3.2386 no .
C14 H15A 3.1395 no .
C14 H15C 3.2411 no .
C15 H2 3.3261 no .
C15 H12 3.3559 no .
C15 H14A 3.1797 no .
C15 H14B 3.1939 no .
C16 H2 2.5385 no .
C16 H17A 3.1523 no .
C16 H17B 3.0444 no .
C16 H17C 2.4489 no .
C17 H4 2.5221 no .
C17 H16A 3.0977 no .
C17 H16B 3.1049 no .
C17 H16C 2.4429 no .
C18 H12 2.5346 no .
C18 H19A 3.1062 no .
C18 H19B 3.0932 no .
C18 H19C 2.4512 no .
C19 H10 2.4929 no .
C19 H18A 3.0648 no .
C19 H18B 3.1313 no .
C19 H18C 2.4566 no .
C20 H5 2.4054 no .
C20 H9 2.3863 no .
C20 H22 3.2557 no .
C20 H24 3.2560 no .
C21 H5 2.8616 no .
C21 H9 2.8111 no .
C21 H25 3.2153 no .
C22 H9 3.5941 no .
C22 H24 3.1970 no .
C22 H28 3.0035 no .
C22 H38 3.1363 no .
C23 H21 3.2457 no .
C23 H25 3.2633 no .
C23 H28 2.5941 no .
C23 H38 2.5796 no .
C24 H22 3.1965 no .
C24 H28 3.1524 no .
C24 H38 2.9616 no .
C25 H5 2.8570 no .
C25 H9 2.9177 no .
C25 H21 3.2130 no .
C26 H22 2.6417 no .
C26 H24 2.6466 no .
C26 H28 2.6805 no .
C26 H38 2.6743 no .
C27 H22 3.3172 no .
C27 H24 3.4410 no .
C27 H29 3.2859 no .
C27 H31 3.3264 no .
C27 H33 3.2965 no .
C28 H22 3.5478 no .
C28 H30 3.2532 no .
C29 H31 3.2504 no .
C30 H28 3.2592 no .
C31 H29 3.2409 no .
C31 H33 2.6316 no .
C32 H28 3.3178 no .
C32 H30 3.2878 no .
C33 H31 2.6510 no .
C33 H35 2.6199 no .
C34 H36 3.2789 no .
C34 H38 3.3111 no .
C35 H33 2.6108 no .
C35 H37 3.2508 no .
C36 H38 3.2876 no .
C37 H35 3.2600 no .
C38 H24 3.5320 no .
C38 H36 3.2826 no .
C39 H22 3.4191 no .
C39 H24 3.3403 no .
C39 H33 3.2928 no .
C39 H35 3.3133 no .
C39 H37 3.2828 no .
H2 H14B 2.9052 no .
H2 H15C 2.8564 no .
H2 H16A 2.3796 no .
H2 H16B 2.3188 no .
H2 H16C 3.5144 no .
H4 H5 2.2834 no .
H4 H17A 2.2445 no .
H4 H17B 2.4264 no .
H4 H17C 3.4949 no .
H5 H21 3.1626 no .
H5 H25 3.1515 no .
H9 H10 2.2940 no .
H9 H21 3.0846 no .
H9 H25 3.2591 no .
H10 H19A 2.3389 no .
H10 H19B 2.2500 no .
H10 H19C 3.4663 no .
H12 H14A 2.7884 no .
H12 H14C 3.5741 no .
H12 H15A 2.9644 no .
H12 H18A 2.4226 no .
H12 H18B 2.2738 no .
H12 H18C 3.5087 no .
H14A H15A 2.9739 no .
H14A H15C 3.4906 no .
H14B H15A 3.3664 no .
H14B H15C 3.0955 no .
H16A H17B 3.4381 no .
H16A H17C 3.1504 no .
H16B H17A 3.5828 no .
H16B H17C 3.0862 no .
H16C H17A 3.1882 no .
H16C H17B 3.0293 no .
H16C H17C 2.0415 no .
H18A H19B 3.4563 no .
H18A H19C 3.0733 no .
H18B H19A 3.5562 no .
H18B H19C 3.1662 no .
H18C H19A 3.1127 no .
H18C H19B 3.1400 no .
H18C H19C 2.0541 no .
H21 H22 2.3127 no .
H22 H28 3.2055 no .
H22 H38 3.4446 no .
H24 H25 2.3345 no .
H24 H28 3.4488 no .
H24 H38 3.1627 no .
H28 H29 2.2901 no .
H29 H30 2.3370 no .
H30 H31 2.2975 no .
H31 H33 2.4680 no .
H33 H35 2.4348 no .
H35 H36 2.3009 no .
H36 H37 2.3654 no .
H37 H38 2.3104 no .
Cl1 H12 3.1377 no .
Cl1 H14A 3.2564 no .
Cl1 H14B 2.9350 no 2_565
Cl1 H15A 3.0109 no .
Cl1 H18A 3.3408 no .
Cl1 H18B 3.3649 no .
Cl1 H31 3.1626 no 1_554
Cl1 H33 3.5476 no 1_554
O1 H4 3.0476 no .
O1 H5 3.2225 no .
O1 H10 3.5319 no 1_455
O1 H21 3.5937 no 2_576
O1 H22 3.3937 no 2_576
O1 H24 3.2836 no 2_566
O1 H28 3.3437 no .
O1 H37 3.0859 no 1_455
O1 H38 3.0329 no 1_455
O2 H14C 3.4326 no 2_565
O2 H15A 3.1140 no .
O2 H15B 3.5767 no 2_575
O2 H18A 3.4809 no 2_675
O2 H18C 2.8438 no 2_675
O2 H30 3.4263 no 1_554
O2 H31 2.7670 no 1_554
O3 H15A 3.3830 no .
O3 H16A 3.1418 no 1_665
O3 H18A 3.1952 no .
O3 H18A 3.3220 no 2_675
O3 H33 2.5952 no 2_676
O3 H35 2.7067 no 2_676
O4 H2 2.8896 no 1_665
O4 H14A 3.0749 no 2_675
O4 H14B 3.3506 no 1_665
O4 H15C 3.0960 no 1_665
O4 H16A 3.2077 no 1_665
O4 H16B 2.8315 no 1_665
O4 H16B 3.0292 no 2_575
O4 H16C 3.2860 no 2_575
O4 H18B 3.2768 no 1_565
O4 H18B 3.5122 no 2_675
O5 H15A 3.4958 no 1_665
O5 H15C 2.7384 no 1_665
O5 H16A 3.3534 no 2_575
O5 H16C 2.9893 no 2_575
O5 H18B 3.5119 no 1_565
O5 H18C 3.0239 no 1_565
O5 H35 3.5538 no 1_564
N1 H19A 3.5975 no 1_455
N2 H16B 3.3219 no 1_655
C1 H19A 3.0931 no 1_455
C2 H19A 2.9469 no 1_455
C3 H19A 2.8847 no 1_455
C4 H19A 2.9354 no 1_455
C4 H24 3.1742 no 2_566
C5 H19A 3.0732 no 1_455
C5 H24 3.3539 no 2_566
C6 H19A 3.1864 no 1_455
C8 H17A 3.1471 no 1_655
C8 H17C 3.5498 no 1_655
C9 H17A 2.7801 no 1_655
C9 H22 3.4709 no 2_676
C10 H17A 2.7804 no 1_655
C10 H22 3.3259 no 2_676
C11 H16B 3.5050 no 1_655
C11 H17A 3.1561 no 1_655
C12 H16B 3.4718 no 1_655
C12 H17A 3.4697 no 1_655
C12 H17C 3.5554 no 1_655
C13 H17A 3.4776 no 1_655
C13 H17C 3.4239 no 1_655
C14 H30 3.2829 no 2_566
C14 H31 3.3286 no 2_566
C15 H18C 3.4141 no 1_455
C15 H19C 3.2750 no 1_455
C15 H35 3.2809 no 2_676
C15 H36 3.3177 no 2_676
C16 H18B 3.3116 no 1_455
C16 H33 3.4956 no 2_566
C17 H29 3.2529 no 2_466
C17 H30 3.2795 no 2_466
C18 H15C 3.5625 no 1_655
C18 H16B 3.1716 no 1_655
C18 H33 3.5964 no 2_676
C19 H15B 3.5173 no 1_655
C19 H36 3.0818 no 2_776
C21 H37 3.3635 no 2_676
C21 H38 3.4463 no 2_676
C24 H4 3.4970 no 2_566
C25 H28 3.3750 no 2_566
C25 H29 3.4093 no 2_566
C26 H4 3.5782 no 2_566
C26 H10 3.5798 no 2_676
C27 H19B 2.8702 no 2_676
C28 H19B 3.0960 no 2_676
C28 H25 2.9575 no 2_566
C28 H37 3.5791 no 1_455
C29 H17C 3.3459 no 2_466
C29 H19B 3.2381 no 2_676
C29 H25 2.8486 no 2_566
C29 H36 3.3121 no 1_455
C29 H37 3.0590 no 1_455
C30 H14C 2.8806 no 2_566
C30 H17C 3.1019 no 2_466
C30 H19B 3.1927 no 2_676
C30 H19C 3.4697 no 2_676
C30 H36 3.0608 no 1_455
C31 H14C 3.0867 no 2_566
C31 H19B 2.9808 no 2_676
C31 H19C 3.3578 no 2_676
C32 H19B 2.7885 no 2_676
C33 H16A 3.0944 no 2_566
C33 H17B 3.5886 no 2_566
C33 H18A 3.3069 no 2_676
C33 H19B 3.4708 no 2_676
C34 H16A 3.5410 no 2_566
C34 H17B 2.8321 no 2_566
C35 H15B 3.0061 no 2_676
C35 H16A 3.5837 no 2_566
C35 H17B 3.0025 no 2_566
C35 H17C 3.5394 no 2_566
C36 H15B 2.8767 no 2_676
C36 H17B 3.1232 no 2_566
C36 H17C 3.5887 no 2_566
C36 H19C 3.2832 no 2_776
C36 H29 3.2592 no 1_655
C36 H30 3.2105 no 1_655
C37 H17B 3.0697 no 2_566
C37 H21 2.7649 no 2_676
C37 H29 2.9125 no 1_655
C38 H17B 2.9419 no 2_566
C38 H21 2.9660 no 2_676
C39 H17B 2.8204 no 2_566
H2 O4 2.8896 no 1_445
H2 H18B 3.4814 no 1_455
H2 H19A 3.4585 no 1_455
H4 O1 3.0476 no .
H4 C24 3.4970 no 2_566
H4 C26 3.5782 no 2_566
H4 H10 3.4819 no 1_455
H4 H19A 3.4366 no 1_455
H4 H24 2.6058 no 2_566
H5 O1 3.2225 no .
H5 H24 2.9418 no 2_566
H9 H17A 3.1431 no 1_655
H9 H22 2.9879 no 2_676
H10 O1 3.5319 no 1_655
H10 C26 3.5798 no 2_676
H10 H4 3.4819 no 1_655
H10 H17A 3.1298 no 1_655
H10 H22 2.7251 no 2_676
H12 Cl1 3.1377 no .
H12 H16B 3.2573 no 1_655
H14A Cl1 3.2564 no .
H14A O4 3.0749 no 2_675
H14A H14A 3.5535 no 2_565
H14A H14B 3.0931 no 2_565
H14A H16C 3.3391 no 1_655
H14B Cl1 2.9350 no 2_565
H14B O4 3.3506 no 1_445
H14B H14A 3.0931 no 2_565
H14B H14B 3.4103 no 2_565
H14B H31 3.0909 no 2_566
H14C O2 3.4326 no 2_565
H14C C30 2.8806 no 2_566
H14C C31 3.0867 no 2_566
H14C H16C 3.0568 no 1_655
H14C H17C 3.1503 no 1_655
H14C H30 2.3346 no 2_566
H14C H31 2.7392 no 2_566
H15A Cl1 3.0109 no .
H15A O2 3.1140 no .
H15A O3 3.3830 no .
H15A O5 3.4958 no 1_445
H15A H35 3.1431 no 2_676
H15B O2 3.5767 no 2_575
H15B C19 3.5173 no 1_455
H15B C35 3.0061 no 2_676
H15B C36 2.8767 no 2_676
H15B H18C 3.1809 no 1_455
H15B H19C 2.6229 no 1_455
H15B H35 2.6034 no 2_676
H15B H36 2.3526 no 2_676
H15C O4 3.0960 no 1_445
H15C O5 2.7384 no 1_445
H15C C18 3.5625 no 1_455
H15C H18C 2.7569 no 1_455
H15C H19C 3.1460 no 1_455
H16A O3 3.1418 no 1_445
H16A O4 3.2077 no 1_445
H16A O5 3.3534 no 2_575
H16A C33 3.0944 no 2_566
H16A C34 3.5410 no 2_566
H16A C35 3.5837 no 2_566
H16A H33 2.6843 no 2_566
H16A H35 3.2682 no 2_566
H16B O4 2.8315 no 1_445
H16B O4 3.0292 no 2_575
H16B N2 3.3219 no 1_455
H16B C11 3.5050 no 1_455
H16B C12 3.4718 no 1_455
H16B C18 3.1716 no 1_455
H16B H12 3.2573 no 1_455
H16B H18B 2.3766 no 1_455
H16B H18C 3.5790 no 1_455
H16C O4 3.2860 no 2_575
H16C O5 2.9893 no 2_575
H16C H14A 3.3391 no 1_455
H16C H14C 3.0568 no 1_455
H16C H30 3.2940 no 2_466
H16C H35 3.4004 no 2_566
H17A C8 3.1471 no 1_455
H17A C9 2.7801 no 1_455
H17A C10 2.7804 no 1_455
H17A C11 3.1561 no 1_455
H17A C12 3.4697 no 1_455
H17A C13 3.4776 no 1_455
H17A H9 3.1431 no 1_455
H17A H10 3.1298 no 1_455
H17A H29 3.3761 no 2_466
H17B C33 3.5886 no 2_566
H17B C34 2.8321 no 2_566
H17B C35 3.0025 no 2_566
H17B C36 3.1232 no 2_566
H17B C37 3.0697 no 2_566
H17B C38 2.9419 no 2_566
H17B C39 2.8204 no 2_566
H17B H29 2.9788 no 2_466
H17B H30 3.4101 no 2_466
H17B H35 3.5718 no 2_566
H17B H38 3.4875 no 2_566
H17C C8 3.5498 no 1_455
H17C C12 3.5554 no 1_455
H17C C13 3.4239 no 1_455
H17C C29 3.3459 no 2_466
H17C C30 3.1019 no 2_466
H17C C35 3.5394 no 2_566
H17C C36 3.5887 no 2_566
H17C H14C 3.1503 no 1_455
H17C H29 2.8821 no 2_466
H17C H30 2.3897 no 2_466
H18A Cl1 3.3408 no .
H18A O2 3.4809 no 2_675
H18A O3 3.1952 no .
H18A O3 3.3220 no 2_675
H18A C33 3.3069 no 2_676
H18A H31 3.3429 no 2_676
H18A H33 2.8236 no 2_676
H18B Cl1 3.3649 no .
H18B O4 3.2768 no 1_545
H18B O4 3.5122 no 2_675
H18B O5 3.5119 no 1_545
H18B C16 3.3116 no 1_655
H18B H2 3.4814 no 1_655
H18B H16B 2.3766 no 1_655
H18C O2 2.8438 no 2_675
H18C O5 3.0239 no 1_545
H18C C15 3.4141 no 1_655
H18C H15B 3.1809 no 1_655
H18C H15C 2.7569 no 1_655
H18C H16B 3.5790 no 1_655
H18C H31 3.5563 no 2_676
H19A N1 3.5975 no 1_655
H19A C1 3.0931 no 1_655
H19A C2 2.9469 no 1_655
H19A C3 2.8847 no 1_655
H19A C4 2.9354 no 1_655
H19A C5 3.0732 no 1_655
H19A C6 3.1864 no 1_655
H19A H2 3.4585 no 1_655
H19A H4 3.4366 no 1_655
H19A H36 3.3236 no 2_776
H19B C27 2.8702 no 2_676
H19B C28 3.0960 no 2_676
H19B C29 3.2381 no 2_676
H19B C30 3.1927 no 2_676
H19B C31 2.9808 no 2_676
H19B C32 2.7885 no 2_676
H19B C33 3.4708 no 2_676
H19B H31 3.5049 no 2_676
H19B H36 3.1253 no 2_776
H19B H37 3.5827 no 2_776
H19C C15 3.2750 no 1_655
H19C C30 3.4697 no 2_676
H19C C31 3.3578 no 2_676
H19C C36 3.2832 no 2_776
H19C H15B 2.6229 no 1_655
H19C H15C 3.1460 no 1_655
H19C H31 3.5381 no 2_676
H19C H36 2.3704 no 2_776
H21 O1 3.5937 no 2_576
H21 C37 2.7649 no 2_676
H21 C38 2.9660 no 2_676
H21 H37 2.4156 no 2_676
H21 H38 2.7759 no 2_676
H22 O1 3.3937 no 2_576
H22 C9 3.4709 no 2_676
H22 C10 3.3259 no 2_676
H22 H9 2.9879 no 2_676
H22 H10 2.7251 no 2_676
H24 O1 3.2836 no 2_566
H24 C4 3.1742 no 2_566
H24 C5 3.3539 no 2_566
H24 H4 2.6058 no 2_566
H24 H5 2.9418 no 2_566
H25 C28 2.9575 no 2_566
H25 C29 2.8486 no 2_566
H25 H28 2.6735 no 2_566
H25 H29 2.4667 no 2_566
H28 O1 3.3437 no .
H28 C25 3.3750 no 2_566
H28 H25 2.6735 no 2_566
H28 H37 3.5891 no 1_455
H29 C17 3.2529 no 2_466
H29 C25 3.4093 no 2_566
H29 C36 3.2592 no 1_455
H29 C37 2.9125 no 1_455
H29 H17A 3.3761 no 2_466
H29 H17B 2.9788 no 2_466
H29 H17C 2.8821 no 2_466
H29 H25 2.4667 no 2_566
H29 H36 3.2729 no 1_455
H29 H37 2.6443 no 1_455
H30 O2 3.4263 no 1_556
H30 C14 3.2829 no 2_566
H30 C17 3.2795 no 2_466
H30 C36 3.2105 no 1_455
H30 H14C 2.3346 no 2_566
H30 H16C 3.2940 no 2_466
H30 H17B 3.4101 no 2_466
H30 H17C 2.3897 no 2_466
H30 H36 2.8454 no 1_455
H31 Cl1 3.1626 no 1_556
H31 O2 2.7670 no 1_556
H31 C14 3.3286 no 2_566
H31 H14B 3.0909 no 2_566
H31 H14C 2.7392 no 2_566
H31 H18A 3.3429 no 2_676
H31 H18C 3.5563 no 2_676
H31 H19B 3.5049 no 2_676
H31 H19C 3.5381 no 2_676
H33 Cl1 3.5476 no 1_556
H33 O3 2.5952 no 2_676
H33 C16 3.4956 no 2_566
H33 C18 3.5964 no 2_676
H33 H16A 2.6843 no 2_566
H33 H18A 2.8236 no 2_676
H35 O3 2.7067 no 2_676
H35 O5 3.5538 no 1_546
H35 C15 3.2809 no 2_676
H35 H15A 3.1431 no 2_676
H35 H15B 2.6034 no 2_676
H35 H16A 3.2682 no 2_566
H35 H16C 3.4004 no 2_566
H35 H17B 3.5718 no 2_566
H36 C15 3.3177 no 2_676
H36 C19 3.0818 no 2_776
H36 C29 3.3121 no 1_655
H36 C30 3.0608 no 1_655
H36 H15B 2.3526 no 2_676
H36 H19A 3.3236 no 2_776
H36 H19B 3.1253 no 2_776
H36 H19C 2.3704 no 2_776
H36 H29 3.2729 no 1_655
H36 H30 2.8454 no 1_655
H37 O1 3.0859 no 1_655
H37 C21 3.3635 no 2_676
H37 C28 3.5791 no 1_655
H37 C29 3.0590 no 1_655
H37 H19B 3.5827 no 2_776
H37 H21 2.4156 no 2_676
H37 H28 3.5891 no 1_655
H37 H29 2.6443 no 1_655
H38 O1 3.0329 no 1_655
H38 C21 3.4463 no 2_676
H38 H17B 3.4875 no 2_566
H38 H21 2.7759 no 2_676

loop_
_geom_torsion_atom_site_label_1
_geom_torsion_atom_site_label_2
_geom_torsion_atom_site_label_3
_geom_torsion_atom_site_label_4
_geom_torsion
_geom_torsion_publ_flag
C1 Si1 C13 C8 -1.3(3) no
C1 Si1 C13 C12 178.6(3) no
C13 Si1 C1 C2 -179.9(3) no
C13 Si1 C1 C6 3.0(3) no
C14 Si1 C1 C2 -60.4(3) no
C14 Si1 C1 C6 122.5(3) no
C15 Si1 C1 C2 61.8(3) no
C15 Si1 C1 C6 -115.3(3) no
C14 Si1 C13 C8 -122.7(3) no
C14 Si1 C13 C12 57.2(3) no
C15 Si1 C13 C8 115.8(3) no
C15 Si1 C13 C12 -64.3(3) no
C16 N1 C3 C2 4.9(6) no
C16 N1 C3 C4 -177.3(3) no
C17 N1 C3 C2 -177.2(3) no
C17 N1 C3 C4 0.6(6) no
C18 N2 C11 C10 -175.8(4) no
C18 N2 C11 C12 4.6(6) no
C19 N2 C11 C10 0.2(6) no
C19 N2 C11 C12 -179.5(3) no
Si1 C1 C2 C3 -176.5(2) no
Si1 C1 C6 C5 176.2(2) no
Si1 C1 C6 C7 -4.0(5) no
C2 C1 C6 C5 -0.9(5) no
C2 C1 C6 C7 179.0(3) no
C6 C1 C2 C3 0.6(6) no
C1 C2 C3 N1 178.1(3) no
C1 C2 C3 C4 0.2(5) no
N1 C3 C4 C5 -178.7(3) no
C2 C3 C4 C5 -0.8(6) no
C3 C4 C5 C6 0.5(7) no
C4 C5 C6 C1 0.3(6) no
C4 C5 C6 C7 -179.5(4) no
C1 C6 C7 C8 2.8(6) no
C1 C6 C7 C20 -177.0(3) no
C5 C6 C7 C8 -177.4(3) no
C5 C6 C7 C20 2.8(5) no
C6 C7 C8 C9 179.5(3) no
C6 C7 C8 C13 -0.7(6) no
C6 C7 C20 C21 -91.5(4) no
C6 C7 C20 C25 86.6(5) no
C8 C7 C20 C21 88.7(5) no
C8 C7 C20 C25 -93.2(4) no
C20 C7 C8 C9 -0.7(5) no
C20 C7 C8 C13 179.1(3) no
C7 C8 C9 C10 178.4(3) no
C7 C8 C13 Si1 0.2(5) no
C7 C8 C13 C12 -179.6(3) no
C9 C8 C13 Si1 -179.9(3) no
C9 C8 C13 C12 0.2(5) no
C13 C8 C9 C10 -1.5(6) no
C8 C9 C10 C11 1.4(6) no
C9 C10 C11 N2 -179.7(3) no
C9 C10 C11 C12 -0.0(6) no
N2 C11 C12 C13 178.5(3) no
C10 C11 C12 C13 -1.2(6) no
C11 C12 C13 Si1 -178.8(3) no
C11 C12 C13 C8 1.1(6) no
C7 C20 C21 C22 178.9(4) no
C7 C20 C25 C24 -179.6(4) no
C21 C20 C25 C24 -1.4(8) no
C25 C20 C21 C22 0.8(8) no
C20 C21 C22 C23 -0.0(10) no
C21 C22 C23 C24 -0.1(8) no
C21 C22 C23 C26 179.2(5) no
C22 C23 C24 C25 -0.6(8) no
C22 C23 C26 C27 85.6(5) no
C22 C23 C26 C39 -92.7(6) no
C24 C23 C26 C27 -95.1(5) no
C24 C23 C26 C39 86.6(5) no
C26 C23 C24 C25 -179.9(4) no
C23 C24 C25 C20 1.4(9) no
C23 C26 C27 C28 0.9(5) no
C23 C26 C27 C32 -179.7(3) no
C23 C26 C39 C34 177.3(3) no
C23 C26 C39 C38 -2.8(5) no
C27 C26 C39 C34 -1.0(5) no
C27 C26 C39 C38 178.9(3) no
C39 C26 C27 C28 179.2(3) no
C39 C26 C27 C32 -1.4(5) no
C26 C27 C28 C29 179.0(3) no
C26 C27 C32 C31 -178.1(3) no
C26 C27 C32 C33 2.6(5) no
C28 C27 C32 C31 1.3(5) no
C28 C27 C32 C33 -178.0(3) no
C32 C27 C28 C29 -0.4(5) no
C27 C28 C29 C30 -0.5(6) no
C28 C29 C30 C31 0.4(7) no
C29 C30 C31 C32 0.6(6) no
C30 C31 C32 C27 -1.5(6) no
C30 C31 C32 C33 177.9(4) no
C27 C32 C33 C34 -1.3(6) no
C31 C32 C33 C34 179.3(3) no
C32 C33 C34 C35 179.6(3) no
C32 C33 C34 C39 -1.0(6) no
C33 C34 C35 C36 177.8(3) no
C33 C34 C39 C26 2.2(5) no
C33 C34 C39 C38 -177.7(3) no
C35 C34 C39 C26 -178.5(3) no
C35 C34 C39 C38 1.6(5) no
C39 C34 C35 C36 -1.6(6) no
C34 C35 C36 C37 -0.1(6) no
C35 C36 C37 C38 1.7(7) no
C36 C37 C38 C39 -1.5(6) no
C37 C38 C39 C26 180.0(3) no
C37 C38 C39 C34 -0.1(6) no
